data_4311744
loop_
_publ_author_name
'Daniel L. Reger'
'Russell P. Watson'
'James R. Gardinier'
'Mark D. Smith'

_publ_contact_author_address
;
Department of Chemistry and Biochemistry
University of South Carolina
Columbia, South Carolina 29208
USA
;
_publ_contact_author_email reger@mail.chem.sc.edu
_publ_contact_author_fax '1 803 777 9521'
_publ_contact_author_name 'Professor Daniel L. Reger'
_publ_contact_author_phone '1 803 777 2587'
_publ_section_title
;
 Impact of Variations in Design of Flexible Bitopic Bis(pyrazolyl)methane
 Ligands and Counterions on the Structures of Silver(I) Complexes:
 Dominance of Cyclic Dimeric Architecture
;
_journal_name_full 'Inorganic Chemistry'
_journal_page_first 6609
_journal_page_last 6619
_journal_paper_doi 10.1021/ic0491377
_journal_volume 43
_journal_year 2004
_chemical_formula_moiety
; 
(C32 H36 Ag2 N16), 2 (C F3 O3 S), 0.5 (C H2 Cl2), 
unknown solvate 
;
_chemical_formula_sum 'C34.5 H37 Ag2 Cl F6 N16 O6 S2'
_chemical_formula_weight 1201.11
_chemical_name_systematic
; 
 ? 
;
_space_group_IT_number 15
_symmetry_cell_setting monoclinic
_symmetry_space_group_name_Hall '-C 2yc'
_symmetry_space_group_name_H-M 'C 1 2/c 1'
_atom_sites_solution_hydrogens geom
_atom_sites_solution_primary direct
_atom_sites_solution_secondary difmap
_audit_creation_method SHELXL-97
_cell_angle_alpha 90.00
_cell_angle_beta 102.2470(10)
_cell_angle_gamma 90.00
_cell_formula_units_Z 8
_cell_length_a 40.782(2)
_cell_length_b 11.1242(6)
_cell_length_c 21.7275(11)
_cell_measurement_reflns_used 9344
_cell_measurement_temperature 150(2)
_cell_measurement_theta_max 26.390
_cell_measurement_theta_min 2.388
_cell_volume 9632.7(9)
_computing_cell_refinement 'SAINT+ NT V6.22 (Bruker, 2001)'
_computing_data_collection 'SMART NT V5.625 (Bruker, 1998)'
_computing_data_reduction 'SAINT+ NT V6.22'
_computing_molecular_graphics 'SHELXTL V6.1 (Sheldrick, 2000)'
_computing_publication_material 'SHELXTL V6.1'
_computing_structure_refinement 'SHELXL-97 (Sheldrick, 1997)'
_computing_structure_solution 'SHELXS-97 (Sheldrick, 1990)'
_diffrn_ambient_temperature 150(2)
_diffrn_measured_fraction_theta_full 0.999
_diffrn_measured_fraction_theta_max 0.999
_diffrn_measurement_device_type 'Bruker SMART APEX CCD diffractometer'
_diffrn_measurement_method 'omega scans'
_diffrn_radiation_monochromator graphite
_diffrn_radiation_source 'fine-focus sealed tube'
_diffrn_radiation_type MoK\a
_diffrn_radiation_wavelength 0.71073
_diffrn_reflns_av_R_equivalents 0.0426
_diffrn_reflns_av_sigmaI/netI 0.0271
_diffrn_reflns_limit_h_max 50
_diffrn_reflns_limit_h_min -50
_diffrn_reflns_limit_k_max 13
_diffrn_reflns_limit_k_min -12
_diffrn_reflns_limit_l_max 27
_diffrn_reflns_limit_l_min -27
_diffrn_reflns_number 40331
_diffrn_reflns_theta_full 26.40
_diffrn_reflns_theta_max 26.40
_diffrn_reflns_theta_min 1.90
_diffrn_standards_decay_% 0
_exptl_absorpt_coefficient_mu 1.038
_exptl_absorpt_correction_type none
_exptl_absorpt_process_details '(SADABS, Bruker, 2001)'
_exptl_crystal_colour colorless
_exptl_crystal_density_diffrn 1.656
_exptl_crystal_density_method 'not measured'
_exptl_crystal_description 'irregular, cleaved'
_exptl_crystal_F_000 4808
_exptl_crystal_size_max 0.46
_exptl_crystal_size_mid 0.40
_exptl_crystal_size_min 0.30
_refine_diff_density_max 0.585
_refine_diff_density_min -0.536
_refine_diff_density_rms 0.069
_refine_ls_extinction_method none
_refine_ls_goodness_of_fit_ref 1.018
_refine_ls_hydrogen_treatment constr
_refine_ls_matrix_type full
_refine_ls_number_parameters 617
_refine_ls_number_reflns 9863
_refine_ls_number_restraints 1
_refine_ls_restrained_S_all 1.018
_refine_ls_R_factor_all 0.0338
_refine_ls_R_factor_gt 0.0299
_refine_ls_shift/su_max 0.001
_refine_ls_shift/su_mean 0.000
_refine_ls_structure_factor_coef Fsqd
_refine_ls_weighting_details 'calc w=1/[\s^2^(Fo^2^)+(0.0416P)^2^+10.8744P] where P=(Fo^2^+2Fc^2^)/3'
_refine_ls_weighting_scheme calc
_refine_ls_wR_factor_gt 0.0770
_refine_ls_wR_factor_ref 0.0788
_reflns_number_gt 8721
_reflns_number_total 9863
_reflns_threshold_expression >2sigma(I)
_cod_data_source_file ic0491377si20040701_112418_2.cif
_cod_data_source_block 2
_cod_depositor_comments
;
The following automatic conversions were performed:
'_symmetry_cell_setting' value 'Monoclinic' changed to 'monoclinic'
according to '/home/saulius/struct/CIF-dictionaries/cif_core.dic'
dictionary named 'cif_core.dic' version 2.4.1 from 2010-06-29.

Automatic conversion script
Id: cif_fix_enum 1527 2010-12-29 10:47:43Z saulius 
;
_cod_original_sg_symbol_H-M 'C 2/c'
_cod_original_formula_sum 'C34.50 H37 Ag2 Cl F6 N16 O6 S2'
_cod_database_code 4311744

loop_
_symmetry_equiv_pos_as_xyz
'x, y, z'
'-x, y, -z+1/2'
'x+1/2, y+1/2, z'
'-x+1/2, y+1/2, -z+1/2'
'-x, -y, -z'
'x, -y, z-1/2'
'-x+1/2, -y+1/2, -z'
'x+1/2, -y+1/2, z-1/2'

loop_
_atom_site_label
_atom_site_type_symbol
_atom_site_fract_x
_atom_site_fract_y
_atom_site_fract_z
_atom_site_U_iso_or_equiv
_atom_site_adp_type
_atom_site_occupancy
_atom_site_symmetry_multiplicity
_atom_site_calc_flag
_atom_site_refinement_flags
_atom_site_disorder_assembly
_atom_site_disorder_group
Ag1 Ag 0.360345(4) 0.281195(17) 0.396694(10) 0.03897(6) Uani 1 1 d . . .
Ag2 Ag 0.348356(4) 0.780815(15) 0.271353(8) 0.03184(6) Uani 1 1 d . . .
C1 C 0.29374(5) 0.45799(19) 0.41814(10) 0.0273(4) Uani 1 1 d . . .
H1 H 0.2725 0.4964 0.4243 0.033 Uiso 1 1 calc R . .
C2 C 0.32041(5) 0.55503(19) 0.42834(10) 0.0281(4) Uani 1 1 d . . .
H2A H 0.3415 0.5214 0.4200 0.034 Uiso 1 1 calc R . .
H2B H 0.3248 0.5814 0.4729 0.034 Uiso 1 1 calc R . .
C3 C 0.30992(5) 0.66404(19) 0.38540(10) 0.0275(4) Uani 1 1 d . . .
H3A H 0.3158 0.6499 0.3441 0.033 Uiso 1 1 calc R . .
H3B H 0.2853 0.6750 0.3783 0.033 Uiso 1 1 calc R . .
C4 C 0.32751(5) 0.77674(18) 0.41538(10) 0.0271(4) Uani 1 1 d . . .
H4 H 0.3220 0.7842 0.4579 0.033 Uiso 1 1 calc R . .
C5 C 0.42571(5) 0.3566(2) 0.33022(10) 0.0290(4) Uani 1 1 d . . .
H5 H 0.4466 0.3714 0.3141 0.035 Uiso 1 1 calc R . .
C6 C 0.39653(5) 0.4025(2) 0.28038(10) 0.0296(4) Uani 1 1 d . . .
H6A H 0.3754 0.3933 0.2956 0.036 Uiso 1 1 calc R . .
H6B H 0.3946 0.3540 0.2416 0.036 Uiso 1 1 calc R . .
C7 C 0.40142(5) 0.53499(19) 0.26525(10) 0.0302(5) Uani 1 1 d . . .
H7A H 0.3911 0.5862 0.2933 0.036 Uiso 1 1 calc R . .
H7B H 0.4257 0.5534 0.2735 0.036 Uiso 1 1 calc R . .
C8 C 0.38571(5) 0.5645(2) 0.19684(10) 0.0308(5) Uani 1 1 d . . .
H8 H 0.3952 0.5062 0.1702 0.037 Uiso 1 1 calc R . .
C11 C 0.28522(7) 0.3375(2) 0.51078(11) 0.0394(5) Uani 1 1 d . . .
H11 H 0.2648 0.3729 0.5159 0.047 Uiso 1 1 calc R . .
C12 C 0.30322(8) 0.2513(3) 0.54826(13) 0.0464(6) Uani 1 1 d . . .
H12 H 0.2979 0.2148 0.5844 0.056 Uiso 1 1 calc R . .
C13 C 0.33061(7) 0.2286(2) 0.52267(12) 0.0399(6) Uani 1 1 d . . .
H13 H 0.3476 0.1716 0.5390 0.048 Uiso 1 1 calc R . .
C21 C 0.25678(5) 0.3903(2) 0.31620(10) 0.0339(5) Uani 1 1 d . . .
H21 H 0.2356 0.4109 0.3247 0.041 Uiso 1 1 calc R . .
C22 C 0.26220(6) 0.3374(2) 0.26290(11) 0.0376(5) Uani 1 1 d . . .
H22 H 0.2459 0.3134 0.2270 0.045 Uiso 1 1 calc R . .
C23 C 0.29689(6) 0.3261(2) 0.27247(11) 0.0338(5) Uani 1 1 d . . .
H23 H 0.3082 0.2922 0.2427 0.041 Uiso 1 1 calc R . .
C31 C 0.30077(5) 0.9806(2) 0.40348(11) 0.0314(5) Uani 1 1 d . . .
H31 H 0.2956 0.9865 0.4440 0.038 Uiso 1 1 calc R . .
C32 C 0.29486(6) 1.0660(2) 0.35744(11) 0.0327(5) Uani 1 1 d . . .
H32 H 0.2849 1.1428 0.3592 0.039 Uiso 1 1 calc R . .
C33 C 0.30659(5) 1.0168(2) 0.30750(10) 0.0301(4) Uani 1 1 d . . .
H33 H 0.3059 1.0566 0.2685 0.036 Uiso 1 1 calc R . .
C41 C 0.38641(6) 0.8013(3) 0.47755(12) 0.0427(6) Uani 1 1 d . . .
H41 H 0.3817 0.8259 0.5166 0.051 Uiso 1 1 calc R . .
C42 C 0.41717(7) 0.7909(3) 0.46389(13) 0.0485(7) Uani 1 1 d . . .
H42 H 0.4383 0.8062 0.4911 0.058 Uiso 1 1 calc R . .
C43 C 0.41124(6) 0.7532(2) 0.40156(12) 0.0360(5) Uani 1 1 d . . .
H43 H 0.4284 0.7388 0.3788 0.043 Uiso 1 1 calc R . .
C51 C 0.44653(6) 0.1444(2) 0.33219(11) 0.0371(5) Uani 1 1 d . . .
H51 H 0.4679 0.1598 0.3231 0.045 Uiso 1 1 calc R . .
C52 C 0.43336(7) 0.0342(2) 0.34049(14) 0.0496(7) Uani 1 1 d . . .
H52 H 0.4435 -0.0421 0.3382 0.060 Uiso 1 1 calc R . .
C53 C 0.40201(7) 0.0575(2) 0.35293(15) 0.0500(7) Uani 1 1 d . . .
H53 H 0.3870 -0.0028 0.3611 0.060 Uiso 1 1 calc R . .
C61 C 0.45807(6) 0.4659(2) 0.42503(12) 0.0410(6) Uani 1 1 d . . .
H61 H 0.4794 0.4683 0.4142 0.049 Uiso 1 1 calc R . .
C62 C 0.45037(6) 0.5084(3) 0.47935(12) 0.0466(6) Uani 1 1 d . . .
H62 H 0.4650 0.5464 0.5137 0.056 Uiso 1 1 calc R . .
C63 C 0.41655(6) 0.4840(2) 0.47340(11) 0.0376(5) Uani 1 1 d . . .
H63 H 0.4042 0.5029 0.5045 0.045 Uiso 1 1 calc R . .
C71 C 0.41275(7) 0.7123(2) 0.13612(13) 0.0438(6) Uani 1 1 d . . .
H71 H 0.4199 0.6582 0.1078 0.053 Uiso 1 1 calc R . .
C72 C 0.41842(7) 0.8325(3) 0.14004(15) 0.0539(7) Uani 1 1 d . . .
H72 H 0.4302 0.8792 0.1152 0.065 Uiso 1 1 calc R . .
C73 C 0.40341(7) 0.8729(2) 0.18774(14) 0.0455(6) Uani 1 1 d . . .
H73 H 0.4033 0.9544 0.2007 0.055 Uiso 1 1 calc R . .
C81 C 0.33170(6) 0.4711(2) 0.13939(11) 0.0364(5) Uani 1 1 d . . .
H81 H 0.3406 0.4180 0.1128 0.044 Uiso 1 1 calc R . .
C82 C 0.29889(6) 0.4829(2) 0.14187(12) 0.0407(6) Uani 1 1 d . . .
H82 H 0.2803 0.4402 0.1179 0.049 Uiso 1 1 calc R . .
C83 C 0.29832(6) 0.5712(2) 0.18726(11) 0.0362(5) Uani 1 1 d . . .
H83 H 0.2785 0.5991 0.1991 0.043 Uiso 1 1 calc R . .
N11 N 0.33043(5) 0.29658(18) 0.47209(10) 0.0355(4) Uani 1 1 d . . .
N12 N 0.30195(4) 0.36272(16) 0.46539(8) 0.0284(4) Uani 1 1 d . . .
N21 N 0.31218(4) 0.36849(17) 0.32813(9) 0.0298(4) Uani 1 1 d . . .
N22 N 0.28688(4) 0.40839(16) 0.35482(8) 0.0269(4) Uani 1 1 d . . .
N31 N 0.31901(4) 0.90688(16) 0.32098(8) 0.0278(4) Uani 1 1 d . . .
N32 N 0.31528(4) 0.88607(16) 0.38093(8) 0.0265(4) Uani 1 1 d . . .
N41 N 0.37878(5) 0.73985(17) 0.37776(9) 0.0297(4) Uani 1 1 d . . .
N42 N 0.36368(4) 0.77010(16) 0.42541(8) 0.0281(4) Uani 1 1 d . . .
N51 N 0.39554(5) 0.17442(19) 0.35201(11) 0.0413(5) Uani 1 1 d . . .
N52 N 0.42346(4) 0.22708(17) 0.33924(9) 0.0305(4) Uani 1 1 d . . .
N61 N 0.40355(5) 0.43107(17) 0.41926(9) 0.0318(4) Uani 1 1 d . . .
N62 N 0.42961(4) 0.41999(17) 0.38987(9) 0.0298(4) Uani 1 1 d . . .
N71 N 0.38928(5) 0.78334(17) 0.21294(10) 0.0364(4) Uani 1 1 d . . .
N72 N 0.39509(5) 0.68406(18) 0.17985(9) 0.0320(4) Uani 1 1 d . . .
N81 N 0.32911(5) 0.61118(17) 0.21192(9) 0.0320(4) Uani 1 1 d . . .
N82 N 0.34955(5) 0.54883(16) 0.18178(8) 0.0301(4) Uani 1 1 d . . .
S1 S 0.291940(14) 0.14544(5) 0.08130(3) 0.03259(12) Uani 1 1 d . . .
O1 O 0.27760(4) 0.04594(16) 0.04211(8) 0.0420(4) Uani 1 1 d . . .
O2 O 0.30396(5) 0.24267(16) 0.04848(9) 0.0442(4) Uani 1 1 d . . .
O3 O 0.27395(4) 0.17920(17) 0.12882(8) 0.0428(4) Uani 1 1 d . . .
C91 C 0.33039(6) 0.0815(2) 0.12742(12) 0.0401(6) Uani 1 1 d . . .
F1 F 0.34635(4) 0.15798(18) 0.17055(8) 0.0594(4) Uani 1 1 d . . .
F2 F 0.32404(4) -0.01746(16) 0.15811(7) 0.0538(4) Uani 1 1 d . . .
F3 F 0.35151(4) 0.04953(15) 0.09123(8) 0.0533(4) Uani 1 1 d . . .
S2 S 0.452651(15) 0.34381(5) 0.14873(3) 0.03496(13) Uani 1 1 d . . .
O4 O 0.42196(5) 0.38464(17) 0.10835(8) 0.0462(4) Uani 1 1 d . . .
O5 O 0.45806(5) 0.38927(18) 0.21188(8) 0.0486(5) Uani 1 1 d . . .
O6 O 0.48156(5) 0.34239(19) 0.12073(10) 0.0561(5) Uani 1 1 d . . .
C92 C 0.44481(6) 0.1849(2) 0.15847(11) 0.0366(5) Uani 1 1 d . . .
F4 F 0.47070(4) 0.13147(16) 0.19576(7) 0.0537(4) Uani 1 1 d . . .
F5 F 0.43875(5) 0.12628(15) 0.10400(7) 0.0613(5) Uani 1 1 d . . .
F6 F 0.41837(4) 0.16871(14) 0.18440(8) 0.0505(4) Uani 1 1 d . . .
C1S C 0.5011(3) 0.6368(5) 0.2573(5) 0.0668(17) Uiso 0.50 1 d PD A -1
H1S1 H 0.4805 0.6059 0.2291 0.080 Uiso 0.50 1 calc PR A -1
H1S2 H 0.5163 0.5677 0.2698 0.080 Uiso 0.50 1 calc PR A -1
Cl1 Cl 0.49059(7) 0.6917(4) 0.32141(18) 0.1057(10) Uani 0.50 1 d PD A -1
Cl2 Cl 0.52030(8) 0.7363(3) 0.2152(2) 0.1102(12) Uani 0.50 1 d PD A -1

loop_
_atom_site_aniso_label
_atom_site_aniso_U_11
_atom_site_aniso_U_22
_atom_site_aniso_U_33
_atom_site_aniso_U_23
_atom_site_aniso_U_13
_atom_site_aniso_U_12
Ag1 0.02826(10) 0.03754(12) 0.05438(12) 0.00621(8) 0.01614(8) 0.00522(7)
Ag2 0.04095(10) 0.02770(10) 0.02930(9) -0.00232(7) 0.01294(7) 0.00406(7)
C1 0.0282(10) 0.0234(11) 0.0327(11) 0.0034(9) 0.0117(8) 0.0028(8)
C2 0.0308(10) 0.0226(10) 0.0316(11) 0.0022(9) 0.0084(8) 0.0010(8)
C3 0.0283(10) 0.0228(11) 0.0324(11) 0.0030(9) 0.0090(8) -0.0015(8)
C4 0.0326(11) 0.0225(11) 0.0288(10) 0.0009(8) 0.0121(8) 0.0012(8)
C5 0.0292(10) 0.0258(11) 0.0340(11) -0.0034(9) 0.0113(8) 0.0007(9)
C6 0.0309(10) 0.0270(11) 0.0319(11) -0.0035(9) 0.0087(9) -0.0012(9)
C7 0.0325(11) 0.0245(11) 0.0335(11) -0.0040(9) 0.0070(9) 0.0029(9)
C8 0.0351(11) 0.0249(11) 0.0343(11) -0.0031(9) 0.0118(9) 0.0030(9)
C11 0.0499(14) 0.0340(13) 0.0409(13) 0.0052(11) 0.0240(11) -0.0007(11)
C12 0.0667(18) 0.0378(14) 0.0408(14) 0.0118(11) 0.0248(13) 0.0028(13)
C13 0.0505(14) 0.0278(13) 0.0392(13) 0.0059(10) 0.0043(11) 0.0011(11)
C21 0.0280(11) 0.0325(12) 0.0405(13) 0.0058(10) 0.0058(9) 0.0006(9)
C22 0.0395(12) 0.0371(13) 0.0339(12) 0.0018(10) 0.0027(10) -0.0030(10)
C23 0.0435(12) 0.0259(11) 0.0335(12) 0.0014(9) 0.0115(10) 0.0033(10)
C31 0.0348(11) 0.0266(11) 0.0363(12) -0.0043(9) 0.0157(9) 0.0008(9)
C32 0.0359(11) 0.0207(11) 0.0435(13) -0.0005(9) 0.0130(10) 0.0023(9)
C33 0.0338(11) 0.0228(11) 0.0342(11) 0.0035(9) 0.0085(9) 0.0000(9)
C41 0.0430(13) 0.0512(16) 0.0322(12) -0.0106(11) 0.0041(10) 0.0018(11)
C42 0.0353(13) 0.0638(19) 0.0436(14) -0.0145(13) 0.0022(11) -0.0015(12)
C43 0.0317(11) 0.0366(13) 0.0401(13) -0.0015(10) 0.0086(10) 0.0007(10)
C51 0.0346(11) 0.0340(13) 0.0458(13) -0.0004(10) 0.0152(10) 0.0075(10)
C52 0.0488(15) 0.0292(13) 0.0737(19) -0.0037(13) 0.0194(13) 0.0083(11)
C53 0.0448(14) 0.0253(13) 0.083(2) -0.0015(13) 0.0207(14) -0.0005(11)
C61 0.0257(11) 0.0476(15) 0.0476(14) -0.0091(12) 0.0031(10) 0.0043(10)
C62 0.0397(13) 0.0538(17) 0.0419(14) -0.0153(12) -0.0011(11) 0.0078(12)
C63 0.0413(12) 0.0401(14) 0.0315(12) -0.0035(10) 0.0081(10) 0.0081(10)
C71 0.0449(14) 0.0489(16) 0.0448(14) 0.0014(12) 0.0255(12) -0.0011(12)
C72 0.0583(17) 0.0471(17) 0.0654(18) 0.0067(14) 0.0339(15) -0.0094(14)
C73 0.0486(14) 0.0310(13) 0.0619(16) 0.0020(12) 0.0234(12) -0.0087(11)
C81 0.0504(14) 0.0244(12) 0.0326(11) -0.0031(9) 0.0046(10) -0.0037(10)
C82 0.0448(13) 0.0319(13) 0.0413(13) 0.0012(10) -0.0001(10) -0.0095(11)
C83 0.0334(11) 0.0294(12) 0.0456(13) 0.0036(10) 0.0076(10) -0.0020(9)
N11 0.0370(10) 0.0310(11) 0.0396(11) 0.0091(8) 0.0107(8) 0.0049(8)
N12 0.0341(9) 0.0218(9) 0.0312(9) 0.0028(7) 0.0111(7) 0.0001(7)
N21 0.0313(9) 0.0269(10) 0.0339(10) 0.0031(8) 0.0130(7) 0.0033(7)
N22 0.0259(8) 0.0233(9) 0.0328(9) 0.0023(7) 0.0093(7) 0.0013(7)
N31 0.0332(9) 0.0244(9) 0.0275(9) 0.0011(7) 0.0103(7) 0.0002(7)
N32 0.0302(9) 0.0216(9) 0.0301(9) -0.0001(7) 0.0118(7) 0.0012(7)
N41 0.0316(9) 0.0281(10) 0.0312(9) -0.0015(8) 0.0107(7) 0.0012(8)
N42 0.0310(9) 0.0263(10) 0.0282(9) 0.0009(7) 0.0089(7) -0.0001(7)
N51 0.0328(10) 0.0279(10) 0.0671(14) -0.0015(10) 0.0193(10) -0.0023(8)
N52 0.0278(9) 0.0273(10) 0.0376(10) -0.0017(8) 0.0095(8) 0.0018(7)
N61 0.0325(9) 0.0299(10) 0.0356(10) -0.0015(8) 0.0130(8) 0.0021(8)
N62 0.0271(9) 0.0286(10) 0.0344(9) -0.0032(8) 0.0082(7) 0.0019(7)
N71 0.0420(11) 0.0235(10) 0.0482(12) -0.0023(8) 0.0198(9) -0.0005(8)
N72 0.0360(10) 0.0282(10) 0.0347(10) -0.0004(8) 0.0139(8) 0.0016(8)
N81 0.0339(9) 0.0277(10) 0.0360(10) -0.0035(8) 0.0112(8) -0.0009(8)
N82 0.0367(10) 0.0234(9) 0.0306(9) -0.0025(7) 0.0082(7) 0.0006(8)
S1 0.0352(3) 0.0314(3) 0.0350(3) -0.0063(2) 0.0162(2) -0.0073(2)
O1 0.0450(9) 0.0391(10) 0.0429(9) -0.0095(8) 0.0114(7) -0.0112(8)
O2 0.0586(11) 0.0339(9) 0.0460(10) -0.0019(8) 0.0246(9) -0.0074(8)
O3 0.0380(9) 0.0493(11) 0.0469(10) -0.0099(8) 0.0221(8) -0.0034(8)
C91 0.0387(12) 0.0442(15) 0.0421(13) -0.0060(11) 0.0194(10) -0.0066(11)
F1 0.0423(8) 0.0737(12) 0.0595(10) -0.0233(9) 0.0045(7) -0.0109(8)
F2 0.0544(9) 0.0568(10) 0.0530(9) 0.0153(8) 0.0179(7) 0.0035(8)
F3 0.0450(8) 0.0585(10) 0.0648(10) -0.0031(8) 0.0310(7) 0.0056(7)
S2 0.0397(3) 0.0341(3) 0.0358(3) -0.0003(2) 0.0185(2) -0.0045(2)
O4 0.0590(11) 0.0414(10) 0.0407(9) 0.0034(8) 0.0160(8) 0.0132(9)
O5 0.0537(11) 0.0519(12) 0.0429(10) -0.0127(9) 0.0163(8) -0.0173(9)
O6 0.0551(11) 0.0594(13) 0.0654(12) 0.0094(10) 0.0391(10) -0.0024(10)
C92 0.0393(12) 0.0372(13) 0.0337(12) 0.0018(10) 0.0086(10) 0.0020(10)
F4 0.0478(9) 0.0599(11) 0.0521(9) 0.0179(8) 0.0079(7) 0.0130(8)
F5 0.0976(13) 0.0393(9) 0.0443(9) -0.0098(7) 0.0091(9) 0.0045(9)
F6 0.0421(8) 0.0430(9) 0.0704(10) 0.0049(8) 0.0213(7) -0.0107(7)
Cl1 0.0657(16) 0.124(3) 0.138(3) -0.027(2) 0.0462(16) -0.0178(15)
Cl2 0.091(2) 0.0776(18) 0.180(4) 0.045(2) 0.070(2) 0.0088(14)

loop_
_atom_type_symbol
_atom_type_description
_atom_type_scat_dispersion_real
_atom_type_scat_dispersion_imag
_atom_type_scat_source
C C 0.0033 0.0016 'International Tables Vol C Tables 4.2.6.8 and 6.1.1.4'
H H 0.0000 0.0000 'International Tables Vol C Tables 4.2.6.8 and 6.1.1.4'
N N 0.0061 0.0033 'International Tables Vol C Tables 4.2.6.8 and 6.1.1.4'
O O 0.0106 0.0060 'International Tables Vol C Tables 4.2.6.8 and 6.1.1.4'
F F 0.0171 0.0103 'International Tables Vol C Tables 4.2.6.8 and 6.1.1.4'
S S 0.1246 0.1234 'International Tables Vol C Tables 4.2.6.8 and 6.1.1.4'
Ag Ag -0.8971 1.1015 'International Tables Vol C Tables 4.2.6.8 and 6.1.1.4'
Cl Cl 0.1484 0.1585 'International Tables Vol C Tables 4.2.6.8 and 6.1.1.4'

loop_
_geom_angle_atom_site_label_1
_geom_angle_atom_site_label_2
_geom_angle_atom_site_label_3
_geom_angle
_geom_angle_site_symmetry_1
_geom_angle_site_symmetry_3
_geom_angle_publ_flag
N51 Ag1 N11 148.69(8) . . ?
N51 Ag1 N61 86.94(7) . . ?
N11 Ag1 N61 106.67(7) . . ?
N51 Ag1 N21 117.43(7) . . ?
N11 Ag1 N21 85.55(6) . . ?
N61 Ag1 N21 108.30(6) . . ?
N31 Ag2 N71 140.79(6) . . ?
N31 Ag2 N81 128.13(6) . . ?
N71 Ag2 N81 84.41(7) . . ?
N31 Ag2 N41 82.95(6) . . ?
N71 Ag2 N41 104.13(7) . . ?
N81 Ag2 N41 114.90(7) . . ?
N22 C1 N12 111.01(17) . . ?
N22 C1 C2 113.40(17) . . ?
N12 C1 C2 111.28(17) . . ?
N22 C1 H1 106.9 . . ?
N12 C1 H1 106.9 . . ?
C2 C1 H1 106.9 . . ?
C1 C2 C3 112.04(17) . . ?
C1 C2 H2A 109.2 . . ?
C3 C2 H2A 109.2 . . ?
C1 C2 H2B 109.2 . . ?
C3 C2 H2B 109.2 . . ?
H2A C2 H2B 107.9 . . ?
C4 C3 C2 110.23(17) . . ?
C4 C3 H3A 109.6 . . ?
C2 C3 H3A 109.6 . . ?
C4 C3 H3B 109.6 . . ?
C2 C3 H3B 109.6 . . ?
H3A C3 H3B 108.1 . . ?
N42 C4 N32 110.27(17) . . ?
N42 C4 C3 113.31(17) . . ?
N32 C4 C3 112.87(18) . . ?
N42 C4 H4 106.6 . . ?
N32 C4 H4 106.6 . . ?
C3 C4 H4 106.6 . . ?
N62 C5 N52 110.92(18) . . ?
N62 C5 C6 113.19(17) . . ?
N52 C5 C6 111.46(17) . . ?
N62 C5 H5 107.0 . . ?
N52 C5 H5 107.0 . . ?
C6 C5 H5 107.0 . . ?
C5 C6 C7 111.02(18) . . ?
C5 C6 H6A 109.4 . . ?
C7 C6 H6A 109.4 . . ?
C5 C6 H6B 109.4 . . ?
C7 C6 H6B 109.4 . . ?
H6A C6 H6B 108.0 . . ?
C8 C7 C6 111.65(18) . . ?
C8 C7 H7A 109.3 . . ?
C6 C7 H7A 109.3 . . ?
C8 C7 H7B 109.3 . . ?
C6 C7 H7B 109.3 . . ?
H7A C7 H7B 108.0 . . ?
N82 C8 N72 111.21(18) . . ?
N82 C8 C7 113.00(18) . . ?
N72 C8 C7 111.45(18) . . ?
N82 C8 H8 106.9 . . ?
N72 C8 H8 106.9 . . ?
C7 C8 H8 106.9 . . ?
N12 C11 C12 106.9(2) . . ?
N12 C11 H11 126.5 . . ?
C12 C11 H11 126.5 . . ?
C11 C12 C13 105.6(2) . . ?
C11 C12 H12 127.2 . . ?
C13 C12 H12 127.2 . . ?
N11 C13 C12 111.5(2) . . ?
N11 C13 H13 124.2 . . ?
C12 C13 H13 124.2 . . ?
N22 C21 C22 107.7(2) . . ?
N22 C21 H21 126.1 . . ?
C22 C21 H21 126.1 . . ?
C21 C22 C23 104.8(2) . . ?
C21 C22 H22 127.6 . . ?
C23 C22 H22 127.6 . . ?
N21 C23 C22 111.8(2) . . ?
N21 C23 H23 124.1 . . ?
C22 C23 H23 124.1 . . ?
N32 C31 C32 107.45(19) . . ?
N32 C31 H31 126.3 . . ?
C32 C31 H31 126.3 . . ?
C31 C32 C33 105.17(19) . . ?
C31 C32 H32 127.4 . . ?
C33 C32 H32 127.4 . . ?
N31 C33 C32 111.61(19) . . ?
N31 C33 H33 124.2 . . ?
C32 C33 H33 124.2 . . ?
N42 C41 C42 107.3(2) . . ?
N42 C41 H41 126.3 . . ?
C42 C41 H41 126.3 . . ?
C41 C42 C43 105.2(2) . . ?
C41 C42 H42 127.4 . . ?
C43 C42 H42 127.4 . . ?
N41 C43 C42 111.6(2) . . ?
N41 C43 H43 124.2 . . ?
C42 C43 H43 124.2 . . ?
N52 C51 C52 107.1(2) . . ?
N52 C51 H51 126.5 . . ?
C52 C51 H51 126.5 . . ?
C51 C52 C53 105.3(2) . . ?
C51 C52 H52 127.4 . . ?
C53 C52 H52 127.4 . . ?
N51 C53 C52 111.7(2) . . ?
N51 C53 H53 124.2 . . ?
C52 C53 H53 124.2 . . ?
N62 C61 C62 107.0(2) . . ?
N62 C61 H61 126.5 . . ?
C62 C61 H61 126.5 . . ?
C61 C62 C63 105.0(2) . . ?
C61 C62 H62 127.5 . . ?
C63 C62 H62 127.5 . . ?
N61 C63 C62 112.0(2) . . ?
N61 C63 H63 124.0 . . ?
C62 C63 H63 124.0 . . ?
N72 C71 C72 107.2(2) . . ?
N72 C71 H71 126.4 . . ?
C72 C71 H71 126.4 . . ?
C71 C72 C73 105.7(2) . . ?
C71 C72 H72 127.2 . . ?
C73 C72 H72 127.2 . . ?
N71 C73 C72 111.4(2) . . ?
N71 C73 H73 124.3 . . ?
C72 C73 H73 124.3 . . ?
C82 C81 N82 107.7(2) . . ?
C82 C81 H81 126.2 . . ?
N82 C81 H81 126.2 . . ?
C81 C82 C83 105.1(2) . . ?
C81 C82 H82 127.5 . . ?
C83 C82 H82 127.5 . . ?
N81 C83 C82 111.3(2) . . ?
N81 C83 H83 124.3 . . ?
C82 C83 H83 124.3 . . ?
C13 N11 N12 104.56(19) . . ?
C13 N11 Ag1 130.46(17) . . ?
N12 N11 Ag1 123.23(14) . . ?
C11 N12 N11 111.42(19) . . ?
C11 N12 C1 126.14(19) . . ?
N11 N12 C1 122.09(17) . . ?
C23 N21 N22 104.62(18) . . ?
C23 N21 Ag1 125.94(15) . . ?
N22 N21 Ag1 117.48(13) . . ?
C21 N22 N21 111.04(18) . . ?
C21 N22 C1 127.83(18) . . ?
N21 N22 C1 121.08(17) . . ?
C33 N31 N32 104.59(17) . . ?
C33 N31 Ag2 132.82(14) . . ?
N32 N31 Ag2 121.88(13) . . ?
C31 N32 N31 111.18(17) . . ?
C31 N32 C4 126.29(18) . . ?
N31 N32 C4 122.45(16) . . ?
C43 N41 N42 104.64(18) . . ?
C43 N41 Ag2 128.21(15) . . ?
N42 N41 Ag2 117.31(13) . . ?
C41 N42 N41 111.31(19) . . ?
C41 N42 C4 127.64(19) . . ?
N41 N42 C4 120.79(17) . . ?
C53 N51 N52 104.65(19) . . ?
C53 N51 Ag1 131.15(18) . . ?
N52 N51 Ag1 120.11(15) . . ?
C51 N52 N51 111.34(19) . . ?
C51 N52 C5 126.40(19) . . ?
N51 N52 C5 122.11(17) . . ?
C63 N61 N62 104.67(18) . . ?
C63 N61 Ag1 129.02(16) . . ?
N62 N61 Ag1 117.08(13) . . ?
C61 N62 N61 111.42(18) . . ?
C61 N62 C5 127.39(18) . . ?
N61 N62 C5 121.01(17) . . ?
C73 N71 N72 104.5(2) . . ?
C73 N71 Ag2 131.80(17) . . ?
N72 N71 Ag2 120.50(14) . . ?
C71 N72 N71 111.2(2) . . ?
C71 N72 C8 127.0(2) . . ?
N71 N72 C8 121.49(18) . . ?
C83 N81 N82 104.98(18) . . ?
C83 N81 Ag2 132.22(16) . . ?
N82 N81 Ag2 120.91(13) . . ?
N81 N82 C81 110.95(19) . . ?
N81 N82 C8 121.97(17) . . ?
C81 N82 C8 127.04(19) . . ?
O2 S1 O3 116.06(11) . . ?
O2 S1 O1 115.01(11) . . ?
O3 S1 O1 114.81(10) . . ?
O2 S1 C91 102.88(11) . . ?
O3 S1 C91 102.61(11) . . ?
O1 S1 C91 102.68(11) . . ?
F1 C91 F3 107.81(19) . . ?
F1 C91 F2 107.0(2) . . ?
F3 C91 F2 107.0(2) . . ?
F1 C91 S1 112.00(19) . . ?
F3 C91 S1 111.68(17) . . ?
F2 C91 S1 111.14(16) . . ?
O5 S2 O6 115.81(12) . . ?
O5 S2 O4 114.12(11) . . ?
O6 S2 O4 115.49(12) . . ?
O5 S2 C92 103.10(11) . . ?
O6 S2 C92 102.65(12) . . ?
O4 S2 C92 103.06(11) . . ?
F4 C92 F5 107.3(2) . . ?
F4 C92 F6 106.99(19) . . ?
F5 C92 F6 107.3(2) . . ?
F4 C92 S2 111.71(17) . . ?
F5 C92 S2 112.21(17) . . ?
F6 C92 S2 111.06(17) . . ?
Cl1 C1S Cl2 115.9(4) . . ?
Cl1 C1S H1S1 108.3 . . ?
Cl2 C1S H1S1 108.3 . . ?
Cl1 C1S H1S2 108.3 . . ?
Cl2 C1S H1S2 108.3 . . ?
H1S1 C1S H1S2 107.4 . . ?

loop_
_geom_bond_atom_site_label_1
_geom_bond_atom_site_label_2
_geom_bond_distance
_geom_bond_site_symmetry_2
_geom_bond_publ_flag
Ag1 N51 2.237(2) . ?
Ag1 N11 2.247(2) . ?
Ag1 N61 2.3998(19) . ?
Ag1 N21 2.4039(18) . ?
Ag2 N31 2.2603(17) . ?
Ag2 N71 2.301(2) . ?
Ag2 N81 2.3269(19) . ?
Ag2 N41 2.4239(19) . ?
C1 N22 1.453(3) . ?
C1 N12 1.464(3) . ?
C1 C2 1.515(3) . ?
C1 H1 1.0000 . ?
C2 C3 1.534(3) . ?
C2 H2A 0.9900 . ?
C2 H2B 0.9900 . ?
C3 C4 1.521(3) . ?
C3 H3A 0.9900 . ?
C3 H3B 0.9900 . ?
C4 N42 1.447(3) . ?
C4 N32 1.459(3) . ?
C4 H4 1.0000 . ?
C5 N62 1.454(3) . ?
C5 N52 1.460(3) . ?
C5 C6 1.518(3) . ?
C5 H5 1.0000 . ?
C6 C7 1.532(3) . ?
C6 H6A 0.9900 . ?
C6 H6B 0.9900 . ?
C7 C8 1.524(3) . ?
C7 H7A 0.9900 . ?
C7 H7B 0.9900 . ?
C8 N82 1.452(3) . ?
C8 N72 1.453(3) . ?
C8 H8 1.0000 . ?
C11 N12 1.343(3) . ?
C11 C12 1.367(4) . ?
C11 H11 0.9500 . ?
C12 C13 1.373(4) . ?
C12 H12 0.9500 . ?
C13 N11 1.333(3) . ?
C13 H13 0.9500 . ?
C21 N22 1.347(3) . ?
C21 C22 1.358(3) . ?
C21 H21 0.9500 . ?
C22 C23 1.391(3) . ?
C22 H22 0.9500 . ?
C23 N21 1.324(3) . ?
C23 H23 0.9500 . ?
C31 N32 1.348(3) . ?
C31 C32 1.364(3) . ?
C31 H31 0.9500 . ?
C32 C33 1.388(3) . ?
C32 H32 0.9500 . ?
C33 N31 1.332(3) . ?
C33 H33 0.9500 . ?
C41 N42 1.348(3) . ?
C41 C42 1.354(4) . ?
C41 H41 0.9500 . ?
C42 C43 1.389(4) . ?
C42 H42 0.9500 . ?
C43 N41 1.324(3) . ?
C43 H43 0.9500 . ?
C51 N52 1.348(3) . ?
C51 C52 1.365(4) . ?
C51 H51 0.9500 . ?
C52 C53 1.386(4) . ?
C52 H52 0.9500 . ?
C53 N51 1.326(3) . ?
C53 H53 0.9500 . ?
C61 N62 1.347(3) . ?
C61 C62 1.368(4) . ?
C61 H61 0.9500 . ?
C62 C63 1.385(4) . ?
C62 H62 0.9500 . ?
C63 N61 1.321(3) . ?
C63 H63 0.9500 . ?
C71 N72 1.346(3) . ?
C71 C72 1.356(4) . ?
C71 H71 0.9500 . ?
C72 C73 1.386(4) . ?
C72 H72 0.9500 . ?
C73 N71 1.326(3) . ?
C73 H73 0.9500 . ?
C81 C82 1.357(4) . ?
C81 N82 1.357(3) . ?
C81 H81 0.9500 . ?
C82 C83 1.396(4) . ?
C82 H82 0.9500 . ?
C83 N81 1.333(3) . ?
C83 H83 0.9500 . ?
N11 N12 1.356(3) . ?
N21 N22 1.361(2) . ?
N31 N32 1.363(2) . ?
N41 N42 1.354(2) . ?
N51 N52 1.361(3) . ?
N61 N62 1.356(2) . ?
N71 N72 1.366(3) . ?
N81 N82 1.355(2) . ?
S1 O2 1.4377(18) . ?
S1 O3 1.4377(16) . ?
S1 O1 1.4425(17) . ?
S1 C91 1.817(3) . ?
C91 F1 1.329(3) . ?
C91 F3 1.332(3) . ?
C91 F2 1.340(3) . ?
S2 O5 1.4348(18) . ?
S2 O6 1.4369(18) . ?
S2 O4 1.4412(19) . ?
S2 C92 1.817(3) . ?
C92 F4 1.327(3) . ?
C92 F5 1.328(3) . ?
C92 F6 1.330(3) . ?
C1S Cl1 1.657(9) . ?
C1S Cl2 1.727(8) . ?
C1S H1S1 0.9900 . ?
C1S H1S2 0.9900 . ?

loop_
_geom_torsion_atom_site_label_1
_geom_torsion_atom_site_label_2
_geom_torsion_atom_site_label_3
_geom_torsion_atom_site_label_4
_geom_torsion
_geom_torsion_site_symmetry_1
_geom_torsion_site_symmetry_2
_geom_torsion_site_symmetry_3
_geom_torsion_site_symmetry_4
_geom_torsion_publ_flag
N22 C1 C2 C3 62.2(2) . . . . ?
N12 C1 C2 C3 -171.86(17) . . . . ?
C1 C2 C3 C4 153.63(17) . . . . ?
C2 C3 C4 N42 61.4(2) . . . . ?
C2 C3 C4 N32 -172.38(16) . . . . ?
N62 C5 C6 C7 61.4(2) . . . . ?
N52 C5 C6 C7 -172.76(17) . . . . ?
C5 C6 C7 C8 148.49(18) . . . . ?
C6 C7 C8 N82 63.4(2) . . . . ?
C6 C7 C8 N72 -170.53(17) . . . . ?
N12 C11 C12 C13 0.0(3) . . . . ?
C11 C12 C13 N11 0.4(3) . . . . ?
N22 C21 C22 C23 -0.2(3) . . . . ?
C21 C22 C23 N21 0.3(3) . . . . ?
N32 C31 C32 C33 0.0(2) . . . . ?
C31 C32 C33 N31 0.3(3) . . . . ?
N42 C41 C42 C43 0.4(3) . . . . ?
C41 C42 C43 N41 -0.5(3) . . . . ?
N52 C51 C52 C53 -0.4(3) . . . . ?
C51 C52 C53 N51 0.6(4) . . . . ?
N62 C61 C62 C63 0.3(3) . . . . ?
C61 C62 C63 N61 -0.6(3) . . . . ?
N72 C71 C72 C73 0.1(3) . . . . ?
C71 C72 C73 N71 0.5(4) . . . . ?
N82 C81 C82 C83 0.3(3) . . . . ?
C81 C82 C83 N81 -0.5(3) . . . . ?
C12 C13 N11 N12 -0.7(3) . . . . ?
C12 C13 N11 Ag1 -165.61(19) . . . . ?
N51 Ag1 N11 C13 9.6(3) . . . . ?
N61 Ag1 N11 C13 -103.0(2) . . . . ?
N21 Ag1 N11 C13 149.2(2) . . . . ?
N51 Ag1 N11 N12 -152.86(16) . . . . ?
N61 Ag1 N11 N12 94.49(17) . . . . ?
N21 Ag1 N11 N12 -13.29(17) . . . . ?
C12 C11 N12 N11 -0.4(3) . . . . ?
C12 C11 N12 C1 -173.7(2) . . . . ?
C13 N11 N12 C11 0.7(3) . . . . ?
Ag1 N11 N12 C11 167.01(16) . . . . ?
C13 N11 N12 C1 174.3(2) . . . . ?
Ag1 N11 N12 C1 -19.4(3) . . . . ?
N22 C1 N12 C11 -120.2(2) . . . . ?
C2 C1 N12 C11 112.5(2) . . . . ?
N22 C1 N12 N11 67.2(2) . . . . ?
C2 C1 N12 N11 -60.1(3) . . . . ?
C22 C23 N21 N22 -0.3(3) . . . . ?
C22 C23 N21 Ag1 140.77(17) . . . . ?
N51 Ag1 N21 C23 28.0(2) . . . . ?
N11 Ag1 N21 C23 -129.64(19) . . . . ?
N61 Ag1 N21 C23 124.26(18) . . . . ?
N51 Ag1 N21 N22 164.78(14) . . . . ?
N11 Ag1 N21 N22 7.10(15) . . . . ?
N61 Ag1 N21 N22 -99.00(15) . . . . ?
C22 C21 N22 N21 0.0(3) . . . . ?
C22 C21 N22 C1 -177.3(2) . . . . ?
C23 N21 N22 C21 0.2(2) . . . . ?
Ag1 N21 N22 C21 -144.84(15) . . . . ?
C23 N21 N22 C1 177.73(18) . . . . ?
Ag1 N21 N22 C1 32.7(2) . . . . ?
N12 C1 N22 C21 101.9(2) . . . . ?
C2 C1 N22 C21 -132.0(2) . . . . ?
N12 C1 N22 N21 -75.2(2) . . . . ?
C2 C1 N22 N21 50.9(3) . . . . ?
C32 C33 N31 N32 -0.4(2) . . . . ?
C32 C33 N31 Ag2 -170.50(15) . . . . ?
N71 Ag2 N31 C33 36.5(2) . . . . ?
N81 Ag2 N31 C33 -103.5(2) . . . . ?
N41 Ag2 N31 C33 140.2(2) . . . . ?
N71 Ag2 N31 N32 -132.25(15) . . . . ?
N81 Ag2 N31 N32 87.74(16) . . . . ?
N41 Ag2 N31 N32 -28.51(15) . . . . ?
C32 C31 N32 N31 -0.2(2) . . . . ?
C32 C31 N32 C4 176.62(19) . . . . ?
C33 N31 N32 C31 0.3(2) . . . . ?
Ag2 N31 N32 C31 171.83(14) . . . . ?
C33 N31 N32 C4 -176.61(18) . . . . ?
Ag2 N31 N32 C4 -5.1(2) . . . . ?
N42 C4 N32 C31 -112.7(2) . . . . ?
C3 C4 N32 C31 119.4(2) . . . . ?
N42 C4 N32 N31 63.8(2) . . . . ?
C3 C4 N32 N31 -64.1(2) . . . . ?
C42 C43 N41 N42 0.3(3) . . . . ?
C42 C43 N41 Ag2 144.35(19) . . . . ?
N31 Ag2 N41 C43 -121.5(2) . . . . ?
N71 Ag2 N41 C43 19.3(2) . . . . ?
N81 Ag2 N41 C43 109.6(2) . . . . ?
N31 Ag2 N41 N42 18.76(15) . . . . ?
N71 Ag2 N41 N42 159.47(14) . . . . ?
N81 Ag2 N41 N42 -110.19(15) . . . . ?
C42 C41 N42 N41 -0.2(3) . . . . ?
C42 C41 N42 C4 -174.3(2) . . . . ?
C43 N41 N42 C41 -0.1(3) . . . . ?
Ag2 N41 N42 C41 -148.80(17) . . . . ?
C43 N41 N42 C4 174.48(19) . . . . ?
Ag2 N41 N42 C4 25.8(2) . . . . ?
N32 C4 N42 C41 98.1(3) . . . . ?
C3 C4 N42 C41 -134.3(2) . . . . ?
N32 C4 N42 N41 -75.6(2) . . . . ?
C3 C4 N42 N41 52.0(3) . . . . ?
C52 C53 N51 N52 -0.5(3) . . . . ?
C52 C53 N51 Ag1 -157.0(2) . . . . ?
N11 Ag1 N51 C53 22.5(3) . . . . ?
N61 Ag1 N51 C53 140.3(3) . . . . ?
N21 Ag1 N51 C53 -110.7(3) . . . . ?
N11 Ag1 N51 N52 -130.95(17) . . . . ?
N61 Ag1 N51 N52 -13.25(18) . . . . ?
N21 Ag1 N51 N52 95.81(18) . . . . ?
C52 C51 N52 N51 0.1(3) . . . . ?
C52 C51 N52 C5 -175.5(2) . . . . ?
C53 N51 N52 C51 0.3(3) . . . . ?
Ag1 N51 N52 C51 159.94(16) . . . . ?
C53 N51 N52 C5 176.1(2) . . . . ?
Ag1 N51 N52 C5 -24.2(3) . . . . ?
N62 C5 N52 C51 -111.3(2) . . . . ?
C6 C5 N52 C51 121.6(2) . . . . ?
N62 C5 N52 N51 73.5(3) . . . . ?
C6 C5 N52 N51 -53.6(3) . . . . ?
C62 C63 N61 N62 0.6(3) . . . . ?
C62 C63 N61 Ag1 145.50(19) . . . . ?
N51 Ag1 N61 C63 -128.5(2) . . . . ?
N11 Ag1 N61 C63 22.8(2) . . . . ?
N21 Ag1 N61 C63 113.55(19) . . . . ?
N51 Ag1 N61 N62 12.79(15) . . . . ?
N11 Ag1 N61 N62 164.09(14) . . . . ?
N21 Ag1 N61 N62 -105.13(15) . . . . ?
C62 C61 N62 N61 0.1(3) . . . . ?
C62 C61 N62 C5 -175.1(2) . . . . ?
C63 N61 N62 C61 -0.4(3) . . . . ?
Ag1 N61 N62 C61 -150.28(16) . . . . ?
C63 N61 N62 C5 175.1(2) . . . . ?
Ag1 N61 N62 C5 25.2(2) . . . . ?
N52 C5 N62 C61 101.8(3) . . . . ?
C6 C5 N62 C61 -132.0(2) . . . . ?
N52 C5 N62 N61 -72.9(2) . . . . ?
C6 C5 N62 N61 53.2(3) . . . . ?
C72 C73 N71 N72 -0.8(3) . . . . ?
C72 C73 N71 Ag2 -160.1(2) . . . . ?
N31 Ag2 N71 C73 -9.3(3) . . . . ?
N81 Ag2 N71 C73 140.2(3) . . . . ?
N41 Ag2 N71 C73 -105.5(3) . . . . ?
N31 Ag2 N71 N72 -165.84(14) . . . . ?
N81 Ag2 N71 N72 -16.37(17) . . . . ?
N41 Ag2 N71 N72 97.94(17) . . . . ?
C72 C71 N72 N71 -0.6(3) . . . . ?
C72 C71 N72 C8 -174.3(2) . . . . ?
C73 N71 N72 C71 0.9(3) . . . . ?
Ag2 N71 N72 C71 163.02(17) . . . . ?
C73 N71 N72 C8 174.9(2) . . . . ?
Ag2 N71 N72 C8 -22.9(3) . . . . ?
N82 C8 N72 C71 -115.6(3) . . . . ?
C7 C8 N72 C71 117.3(3) . . . . ?
N82 C8 N72 N71 71.3(3) . . . . ?
C7 C8 N72 N71 -55.8(3) . . . . ?
C82 C83 N81 N82 0.5(3) . . . . ?
C82 C83 N81 Ag2 164.38(16) . . . . ?
N31 Ag2 N81 C83 14.1(2) . . . . ?
N71 Ag2 N81 C83 -141.8(2) . . . . ?
N41 Ag2 N81 C83 115.2(2) . . . . ?
N31 Ag2 N81 N82 175.88(14) . . . . ?
N71 Ag2 N81 N82 19.96(16) . . . . ?
N41 Ag2 N81 N82 -83.03(16) . . . . ?
C83 N81 N82 C81 -0.3(2) . . . . ?
Ag2 N81 N82 C81 -166.44(14) . . . . ?
C83 N81 N82 C8 -178.23(19) . . . . ?
Ag2 N81 N82 C8 15.6(3) . . . . ?
C82 C81 N82 N81 0.0(3) . . . . ?
C82 C81 N82 C8 177.8(2) . . . . ?
N72 C8 N82 N81 -66.5(2) . . . . ?
C7 C8 N82 N81 59.7(3) . . . . ?
N72 C8 N82 C81 115.9(2) . . . . ?
C7 C8 N82 C81 -117.9(2) . . . . ?
O2 S1 C91 F1 64.94(18) . . . . ?
O3 S1 C91 F1 -55.92(19) . . . . ?
O1 S1 C91 F1 -175.33(16) . . . . ?
O2 S1 C91 F3 -56.1(2) . . . . ?
O3 S1 C91 F3 -176.95(17) . . . . ?
O1 S1 C91 F3 63.64(19) . . . . ?
O2 S1 C91 F2 -175.45(16) . . . . ?
O3 S1 C91 F2 63.70(19) . . . . ?
O1 S1 C91 F2 -55.72(18) . . . . ?
O5 S2 C92 F4 -60.11(19) . . . . ?
O6 S2 C92 F4 60.57(19) . . . . ?
O4 S2 C92 F4 -179.11(16) . . . . ?
O5 S2 C92 F5 179.29(18) . . . . ?
O6 S2 C92 F5 -60.0(2) . . . . ?
O4 S2 C92 F5 60.3(2) . . . . ?
O5 S2 C92 F6 59.24(19) . . . . ?
O6 S2 C92 F6 179.93(17) . . . . ?
O4 S2 C92 F6 -59.75(19) . . . . ?
